data_7033133
loop_
_publ_author_name
'Mobin, Shaikh M.'
'Mishra, Veenu'
'Rai, Dhirendra K.'
'Dota, Krithika'
'Dharmadhikari, Aditya K.'
'Dharmadhikari, Jayashree A.'
'Mathur, Deepak'
'Mathur, Pradeep'

_publ_section_title
;
 Varying coordination modes of amide ligand in group 12 Hg(II) and Cd(II)
 complexes: synthesis, crystal structure and nonlinear optical properties.
;
_journal_issue 4
_journal_name_full 'Dalton transactions (Cambridge, England : 2003)'
_journal_page_first 1933
_journal_page_last 1941
_journal_paper_doi 10.1039/c4dt02111h
_journal_volume 44
_journal_year 2015
_chemical_formula_sum 'C76 H80 Cd3 Cl6 N20 O14'
_chemical_formula_weight 2047.50
_chemical_name_systematic
;
 ?
;
_space_group_IT_number 61
_symmetry_cell_setting orthorhombic
_symmetry_space_group_name_Hall '-P 2ac 2ab'
_symmetry_space_group_name_H-M 'P b c a'
_atom_sites_solution_hydrogens geom
_atom_sites_solution_primary direct
_atom_sites_solution_secondary difmap
_audit_creation_method SHELXL-97
_cell_angle_alpha 90
_cell_angle_beta 90
_cell_angle_gamma 90
_cell_formula_units_Z 4
_cell_length_a 18.6169(3)
_cell_length_b 13.9789(2)
_cell_length_c 32.2083(7)
_cell_measurement_reflns_used 11783
_cell_measurement_temperature 150(2)
_cell_measurement_theta_max 72.5662
_cell_measurement_theta_min 3.4441
_cell_volume 8382.0(3)
_computing_cell_refinement 'CrysAlis RED, Oxford Diffraction Ltd.,'
_computing_data_collection 'CrysAlis CCD, Oxford Diffraction Ltd.,'
_computing_data_reduction 'CrysAlis RED, Oxford Diffraction Ltd.,'
_computing_molecular_graphics Ortep3
_computing_publication_material Shelx97
_computing_structure_refinement 'SHELXL-97 (Sheldrick, 1997)'
_computing_structure_solution 'SHELXS-97 (Sheldrick, 1997)'
_diffrn_ambient_temperature 150(2)
_diffrn_detector_area_resol_mean 15.9948
_diffrn_measured_fraction_theta_full 0.999
_diffrn_measured_fraction_theta_max 0.975
_diffrn_measurement_device_type 'OXFORD DIFFRACTION SUPER NOVA'
_diffrn_measurement_method \w/q-scan
_diffrn_radiation_monochromator graphite
_diffrn_radiation_source 'Micro-Focus (Cu) X-ray Source'
_diffrn_radiation_type CuK\a
_diffrn_radiation_wavelength 1.5418
_diffrn_reflns_av_R_equivalents 0.0452
_diffrn_reflns_av_unetI/netI 0.0353
_diffrn_reflns_Laue_measured_fraction_full 0.999
_diffrn_reflns_Laue_measured_fraction_max 0.975
_diffrn_reflns_limit_h_max 23
_diffrn_reflns_limit_h_min -22
_diffrn_reflns_limit_k_max 11
_diffrn_reflns_limit_k_min -16
_diffrn_reflns_limit_l_max 39
_diffrn_reflns_limit_l_min -26
_diffrn_reflns_number 17857
_diffrn_reflns_point_group_measured_fraction_full 0.999
_diffrn_reflns_point_group_measured_fraction_max 0.975
_diffrn_reflns_theta_full 67.684
_diffrn_reflns_theta_max 72.483
_diffrn_reflns_theta_min 3.629
_exptl_absorpt_coefficient_mu 8.425
_exptl_absorpt_correction_T_max 0.4319
_exptl_absorpt_correction_T_min 0.2479
_exptl_absorpt_correction_type analytical
_exptl_absorpt_process_details
;
CrysAlis RED, Oxford Diffraction Ltd.,
Version 1.171.31.7 (release 18-10-2006 CrysAlis171 .NET)
(compiled Oct 18 2006,16:28:17)
Empirical absorption correction using spherical harmonics,
 implemented in SCALE3 ABSPACK scaling algorithm.
;
_exptl_crystal_colour COLORLESS
_exptl_crystal_density_diffrn 1.622
_exptl_crystal_density_method 'not measured'
_exptl_crystal_description BLOCK
_exptl_crystal_F_000 4136
_exptl_crystal_size_max 0.230
_exptl_crystal_size_mid 0.180
_exptl_crystal_size_min 0.120
_refine_diff_density_max 1.820
_refine_diff_density_min -1.382
_refine_diff_density_rms 0.172
_refine_ls_extinction_method none
_refine_ls_goodness_of_fit_ref 1.053
_refine_ls_hydrogen_treatment constr
_refine_ls_matrix_type full
_refine_ls_number_parameters 535
_refine_ls_number_reflns 8095
_refine_ls_number_restraints 0
_refine_ls_restrained_S_all 1.053
_refine_ls_R_factor_all 0.0704
_refine_ls_R_factor_gt 0.0692
_refine_ls_shift/su_max 0.001
_refine_ls_shift/su_mean 0.000
_refine_ls_structure_factor_coef Fsqd
_refine_ls_weighting_details 'w=1/[\s^2^(Fo^2^)+(0.1294P)^2^+24.7563P] where P=(Fo^2^+2Fc^2^)/3'
_refine_ls_weighting_scheme calc
_refine_ls_wR_factor_gt 0.1924
_refine_ls_wR_factor_ref 0.1939
_reflns_Friedel_coverage 0.000
_reflns_number_gt 7805
_reflns_number_total 8095
_reflns_threshold_expression 'I > 2\s(I)'
_cod_data_source_file c4dt02111h2.cif
_cod_data_source_block 2
_cod_depositor_comments
;
The following automatic conversions were performed:

'_symmetry_cell_setting' value 'Orthorhombic' changed to
'orthorhombic' according to
/usr/data/users/saulius/crontab/automatic-downloads/rss-feeds/RSC/lib/dictionaries/cif_core.dic
dictionary named 'cif_core.dic' version 2.4.2 from 2011-04-26.

Automatic conversion script
Id: cif_fix_values 2935 2014-11-11 08:27:57Z andrius 

 Adding full bibliography for 7033132--7033133.cif.
;
_cod_database_code 7033133

loop_
_space_group_symop_operation_xyz
'x, y, z'
'-x+1/2, -y, z+1/2'
'x+1/2, -y+1/2, -z'
'-x, y+1/2, -z+1/2'
'-x, -y, -z'
'x-1/2, y, -z-1/2'
'-x-1/2, y-1/2, z'
'x, -y-1/2, z-1/2'

loop_
_atom_site_label
_atom_site_type_symbol
_atom_site_fract_x
_atom_site_fract_y
_atom_site_fract_z
_atom_site_U_iso_or_equiv
_atom_site_adp_type
_atom_site_occupancy
_atom_site_site_symmetry_order
_atom_site_calc_flag
_atom_site_refinement_flags_posn
_atom_site_refinement_flags_adp
_atom_site_refinement_flags_occupancy
Cd1 Cd 0.85789(2) 0.29505(2) 0.26800(2) 0.02772(15) Uani 1 1 d . . .
Cd2 Cd 0.5000 0.0000 0.5000 0.03354(17) Uani 1 2 d S . P
Cl1 Cl 0.89501(8) 0.20414(9) 0.20367(4) 0.0388(3) Uani 1 1 d . . .
Cl2 Cl 0.91443(7) 0.45193(9) 0.24776(4) 0.0391(3) Uani 1 1 d . . .
Cl3 Cl 0.59298(8) -0.13149(11) 0.48114(4) 0.0460(3) Uani 1 1 d . . .
O1 O 0.5763(2) 0.1085(3) 0.46718(10) 0.0406(9) Uani 1 1 d . . .
O2 O 0.8150(2) 0.1502(3) 0.30011(12) 0.0414(9) Uani 1 1 d . . .
O3 O 0.6165(3) 0.3444(4) 0.51754(14) 0.0570(12) Uani 1 1 d . . .
O4 O 0.7921(2) 0.3602(3) 0.32471(12) 0.0495(10) Uani 1 1 d . . .
N1 N 0.6766(2) 0.1174(3) 0.37421(13) 0.0311(9) Uani 1 1 d . . .
N2 N 0.5409(2) 0.1108(3) 0.39981(12) 0.0321(9) Uani 1 1 d . . .
H2 H 0.5553 0.1073 0.3738 0.038 Uiso 1 1 calc R U .
N3 N 0.6942(2) 0.1433(3) 0.29234(13) 0.0349(9) Uani 1 1 d . . .
H3 H 0.6526 0.1315 0.3042 0.042 Uiso 1 1 calc R U .
N4 N 0.4358(3) -0.0354(3) 0.43942(12) 0.0342(9) Uani 1 1 d . . .
N5 N 0.7394(2) 0.3325(3) 0.24476(13) 0.0316(9) Uani 1 1 d . . .
N6 N 0.7263(3) 0.3602(3) 0.42761(13) 0.0366(10) Uani 1 1 d . . .
N7 N 0.7333(3) 0.3787(4) 0.50997(16) 0.0550(14) Uani 1 1 d . . .
H7 H 0.7693 0.3869 0.4926 0.066 Uiso 1 1 calc R U .
N8 N 0.8525(3) 0.3644(3) 0.38530(13) 0.0355(10) Uani 1 1 d . . .
H8 H 0.8494 0.3637 0.4126 0.043 Uiso 1 1 calc R U .
N9 N 0.7019(4) 0.4623(6) 0.61695(18) 0.075(2) Uani 1 1 d . . .
N10 N 0.9463(2) 0.2394(3) 0.31634(12) 0.0301(8) Uani 1 1 d . . .
C1 C 0.6671(3) 0.1089(3) 0.41535(15) 0.0313(10) Uani 1 1 d . . .
C2 C 0.7230(3) 0.1016(4) 0.44357(17) 0.0378(11) Uani 1 1 d . . .
H2A H 0.7137 0.0952 0.4724 0.045 Uiso 1 1 calc R U .
C3 C 0.7931(3) 0.1038(4) 0.42863(19) 0.0443(13) Uani 1 1 d . . .
H3A H 0.8328 0.0992 0.4471 0.053 Uiso 1 1 calc R U .
C4 C 0.8037(3) 0.1130(4) 0.38619(18) 0.0379(11) Uani 1 1 d . . .
H4 H 0.8509 0.1142 0.3750 0.045 Uiso 1 1 calc R U .
C5 C 0.7443(3) 0.1204(4) 0.36040(16) 0.0342(10) Uani 1 1 d . . .
C6 C 0.5902(3) 0.1090(4) 0.42939(15) 0.0340(11) Uani 1 1 d . . .
C7 C 0.7534(3) 0.1384(4) 0.31496(16) 0.0344(10) Uani 1 1 d . . .
C8 C 0.4639(3) 0.1184(4) 0.40803(15) 0.0353(11) Uani 1 1 d . . .
H8A H 0.4418 0.1613 0.3872 0.042 Uiso 1 1 calc R U .
H8B H 0.4566 0.1473 0.4358 0.042 Uiso 1 1 calc R U .
C9 C 0.4269(3) 0.0228(4) 0.40657(14) 0.0304(10) Uani 1 1 d . . .
C10 C 0.3873(3) -0.0038(4) 0.37188(16) 0.0382(12) Uani 1 1 d . . .
H10 H 0.3822 0.0386 0.3490 0.046 Uiso 1 1 calc R U .
C11 C 0.3550(3) -0.0942(5) 0.37114(18) 0.0434(14) Uani 1 1 d . . .
H11 H 0.3276 -0.1142 0.3478 0.052 Uiso 1 1 calc R U .
C12 C 0.3635(3) -0.1534(5) 0.40480(18) 0.0434(13) Uani 1 1 d . . .
H12 H 0.3423 -0.2152 0.4051 0.052 Uiso 1 1 calc R U .
C13 C 0.4034(3) -0.1219(4) 0.43827(16) 0.0388(12) Uani 1 1 d . . .
H13 H 0.4082 -0.1629 0.4616 0.047 Uiso 1 1 calc R U .
C14 C 0.6960(3) 0.1675(4) 0.24857(16) 0.0349(11) Uani 1 1 d . . .
H14A H 0.6585 0.1308 0.2336 0.042 Uiso 1 1 calc R U .
H14B H 0.7433 0.1501 0.2367 0.042 Uiso 1 1 calc R U .
C15 C 0.6831(3) 0.2727(4) 0.24295(15) 0.0329(10) Uani 1 1 d . . .
C16 C 0.6119(3) 0.3081(5) 0.2393(2) 0.0460(14) Uani 1 1 d . . .
H16 H 0.5722 0.2654 0.2384 0.055 Uiso 1 1 calc R U .
C17 C 0.6014(3) 0.4051(5) 0.2372(2) 0.0487(14) Uani 1 1 d . . .
H17 H 0.5542 0.4302 0.2349 0.058 Uiso 1 1 calc R U .
C18 C 0.6596(3) 0.4659(4) 0.23819(18) 0.0412(12) Uani 1 1 d . . .
H18 H 0.6534 0.5332 0.2361 0.049 Uiso 1 1 calc R U .
C19 C 0.7270(3) 0.4267(4) 0.24237(16) 0.0353(11) Uani 1 1 d . . .
H19 H 0.7669 0.4688 0.2436 0.042 Uiso 1 1 calc R U .
C20 C 0.6642(4) 0.3579(4) 0.44854(18) 0.0421(12) Uani 1 1 d . . .
C21 C 0.5973(4) 0.3570(5) 0.4292(2) 0.0513(15) Uani 1 1 d . . .
H21 H 0.5546 0.3550 0.4452 0.062 Uiso 1 1 calc R U .
C22 C 0.5939(4) 0.3591(5) 0.3866(2) 0.0548(16) Uani 1 1 d . . .
H22 H 0.5489 0.3592 0.3727 0.066 Uiso 1 1 calc R U .
C23 C 0.6584(4) 0.3610(4) 0.36395(19) 0.0462(13) Uani 1 1 d . . .
H23 H 0.6582 0.3621 0.3345 0.055 Uiso 1 1 calc R U .
C24 C 0.7228(3) 0.3613(4) 0.38608(16) 0.0375(11) Uani 1 1 d . . .
C25 C 0.6690(4) 0.3592(4) 0.49487(19) 0.0475(14) Uani 1 1 d . . .
C26 C 0.7932(3) 0.3618(4) 0.36315(16) 0.0359(11) Uani 1 1 d . . .
C27 C 0.7470(5) 0.3870(6) 0.55427(19) 0.0625(19) Uani 1 1 d . . .
H27A H 0.7993 0.3950 0.5586 0.075 Uiso 1 1 calc R U .
H27B H 0.7324 0.3266 0.5680 0.075 Uiso 1 1 calc R U .
C28 C 0.7077(4) 0.4703(7) 0.5753(2) 0.065(2) Uani 1 1 d . . .
C29 C 0.6807(8) 0.5472(7) 0.5549(3) 0.108(4) Uani 1 1 d . . .
H29 H 0.6838 0.5518 0.5256 0.130 Uiso 1 1 calc R U .
C30 C 0.6703(4) 0.5361(10) 0.6372(3) 0.088(4) Uani 1 1 d . . .
H30 H 0.6679 0.5324 0.6666 0.105 Uiso 1 1 calc R U .
C31 C 0.6425(6) 0.6130(11) 0.6194(5) 0.110(5) Uani 1 1 d . . .
H31 H 0.6196 0.6612 0.6355 0.132 Uiso 1 1 calc R U .
C32 C 0.6477(7) 0.6206(10) 0.5785(5) 0.119(5) Uani 1 1 d . . .
H32 H 0.6291 0.6756 0.5649 0.143 Uiso 1 1 calc R U .
C33 C 0.9234(3) 0.3683(4) 0.36589(16) 0.0371(11) Uani 1 1 d . . .
H33A H 0.9572 0.4008 0.3850 0.044 Uiso 1 1 calc R U .
H33B H 0.9203 0.4070 0.3402 0.044 Uiso 1 1 calc R U .
C34 C 0.9530(3) 0.2700(4) 0.35520(15) 0.0336(10) Uani 1 1 d . . .
C35 C 0.9866(3) 0.2157(4) 0.38576(18) 0.0427(13) Uani 1 1 d . . .
H35 H 0.9904 0.2396 0.4133 0.051 Uiso 1 1 calc R U .
C36 C 1.0144(4) 0.1267(5) 0.3759(2) 0.0491(15) Uani 1 1 d . . .
H36 H 1.0375 0.0884 0.3963 0.059 Uiso 1 1 calc R U .
C37 C 1.0074(3) 0.0954(5) 0.3353(2) 0.0456(14) Uani 1 1 d . . .
H37 H 1.0261 0.0350 0.3272 0.055 Uiso 1 1 calc R U .
C38 C 0.9730(3) 0.1526(4) 0.30714(16) 0.0342(10) Uani 1 1 d . . .
H38 H 0.9678 0.1297 0.2795 0.041 Uiso 1 1 calc R U .
O333 O 0.9567(2) 0.6101(3) 0.31069(11) 0.0459(10) Uani 1 1 d G . .
H33C H 0.9929 0.6466 0.3043 0.069 Uiso 1 1 d G U .
H33D H 0.9497 0.5688 0.2909 0.069 Uiso 1 1 d G U .
O111 O 0.7361(4) 0.2858(6) 0.65428(13) 0.115(3) Uani 1 1 d G . .
H111 H 0.7895 0.2856 0.6543 0.172 Uiso 1 1 d G U .
H222 H 0.7184 0.3439 0.6398 0.172 Uiso 1 1 d G U .
O222 O 0.4576(2) 0.3543(6) 0.5108(2) 0.124(3) Uani 1 1 d G . .
H333 H 0.5109 0.3541 0.5108 0.185 Uiso 1 1 d G U .
H444 H 0.4399 0.2888 0.5046 0.185 Uiso 1 1 d G U .

loop_
_atom_site_aniso_label
_atom_site_aniso_U_11
_atom_site_aniso_U_22
_atom_site_aniso_U_33
_atom_site_aniso_U_23
_atom_site_aniso_U_13
_atom_site_aniso_U_12
Cd1 0.0317(2) 0.0303(2) 0.0212(2) 0.00083(11) 0.00159(11) -0.00034(12)
Cd2 0.0467(3) 0.0381(3) 0.0158(3) -0.00053(17) 0.00105(17) -0.0049(2)
Cl1 0.0488(7) 0.0410(7) 0.0265(6) -0.0040(4) 0.0057(5) 0.0064(5)
Cl2 0.0379(6) 0.0344(6) 0.0448(7) 0.0084(5) -0.0036(5) -0.0050(5)
Cl3 0.0569(8) 0.0539(8) 0.0271(6) -0.0071(5) 0.0055(5) 0.0057(6)
O1 0.057(2) 0.047(2) 0.0182(16) -0.0005(15) 0.0026(15) -0.0105(18)
O2 0.0372(19) 0.044(2) 0.043(2) 0.0076(17) 0.0053(16) -0.0020(16)
O3 0.067(3) 0.060(3) 0.044(2) 0.000(2) 0.013(2) -0.021(2)
O4 0.056(2) 0.069(3) 0.0242(18) -0.0118(18) -0.0053(17) 0.015(2)
N1 0.039(2) 0.0260(19) 0.029(2) 0.0051(16) 0.0019(17) -0.0049(16)
N2 0.042(2) 0.033(2) 0.0207(18) 0.0021(16) 0.0026(16) -0.0038(17)
N3 0.036(2) 0.038(2) 0.031(2) 0.0056(18) 0.0042(17) -0.0065(18)
N4 0.052(3) 0.034(2) 0.0156(17) 0.0003(16) 0.0027(17) 0.0009(19)
N5 0.034(2) 0.036(2) 0.0252(19) -0.0014(17) 0.0011(16) -0.0017(17)
N6 0.056(3) 0.026(2) 0.028(2) -0.0074(16) 0.0029(19) -0.0038(19)
N7 0.071(4) 0.066(4) 0.028(2) -0.007(2) 0.011(2) -0.025(3)
N8 0.052(3) 0.033(2) 0.021(2) -0.0049(17) 0.0002(17) -0.0003(18)
N9 0.059(4) 0.130(6) 0.035(3) -0.012(3) 0.005(3) -0.031(4)
N10 0.032(2) 0.032(2) 0.0264(19) -0.0003(16) 0.0023(16) 0.0005(17)
C1 0.040(3) 0.025(2) 0.029(2) 0.0015(18) 0.000(2) -0.0049(19)
C2 0.050(3) 0.032(3) 0.031(3) 0.004(2) -0.006(2) -0.004(2)
C3 0.047(3) 0.040(3) 0.045(3) 0.001(2) -0.013(3) 0.000(2)
C4 0.035(3) 0.037(3) 0.041(3) 0.006(2) -0.002(2) -0.003(2)
C5 0.039(3) 0.028(2) 0.035(3) 0.004(2) 0.000(2) -0.002(2)
C6 0.052(3) 0.026(2) 0.024(2) 0.0010(18) 0.003(2) -0.002(2)
C7 0.039(3) 0.029(2) 0.036(3) 0.002(2) 0.004(2) -0.006(2)
C8 0.047(3) 0.035(3) 0.024(2) 0.0027(19) 0.002(2) 0.001(2)
C9 0.039(2) 0.034(2) 0.018(2) -0.0003(18) 0.0020(18) 0.002(2)
C10 0.038(3) 0.052(3) 0.025(2) 0.006(2) -0.005(2) -0.001(2)
C11 0.045(3) 0.060(4) 0.026(3) 0.000(2) -0.003(2) -0.007(3)
C12 0.052(3) 0.044(3) 0.034(3) -0.002(2) 0.001(2) -0.011(2)
C13 0.052(3) 0.043(3) 0.022(2) 0.002(2) 0.002(2) -0.004(2)
C14 0.036(2) 0.038(3) 0.031(3) -0.001(2) 0.005(2) -0.007(2)
C15 0.034(2) 0.043(3) 0.021(2) 0.001(2) -0.0009(19) -0.004(2)
C16 0.033(3) 0.062(4) 0.044(3) 0.003(3) -0.003(2) -0.007(3)
C17 0.036(3) 0.059(4) 0.051(3) 0.007(3) -0.005(2) 0.007(3)
C18 0.043(3) 0.038(3) 0.042(3) 0.001(2) -0.006(2) 0.009(2)
C19 0.039(3) 0.035(3) 0.031(2) 0.004(2) -0.004(2) 0.000(2)
C20 0.058(3) 0.027(3) 0.041(3) -0.006(2) 0.006(3) -0.006(2)
C21 0.052(3) 0.051(4) 0.050(4) -0.007(3) 0.008(3) -0.005(3)
C22 0.051(4) 0.056(4) 0.057(4) -0.018(3) -0.005(3) 0.008(3)
C23 0.061(4) 0.041(3) 0.036(3) -0.009(2) -0.003(3) 0.008(3)
C24 0.054(3) 0.026(2) 0.032(3) -0.008(2) -0.003(2) 0.005(2)
C25 0.062(4) 0.040(3) 0.041(3) -0.005(2) 0.009(3) -0.014(3)
C26 0.052(3) 0.029(2) 0.028(2) -0.0084(19) -0.001(2) 0.007(2)
C27 0.077(5) 0.080(5) 0.031(3) 0.003(3) 0.006(3) -0.025(4)
C28 0.069(4) 0.099(6) 0.028(3) -0.016(3) 0.003(3) -0.035(4)
C29 0.198(14) 0.066(6) 0.060(5) -0.017(4) -0.035(7) -0.014(7)
C30 0.051(4) 0.164(10) 0.048(4) -0.053(6) 0.016(3) -0.033(6)
C31 0.080(7) 0.127(11) 0.123(11) -0.074(9) -0.023(7) 0.009(6)
C32 0.131(11) 0.105(9) 0.121(11) -0.055(8) -0.024(8) 0.011(7)
C33 0.051(3) 0.033(3) 0.027(2) -0.005(2) -0.003(2) -0.005(2)
C34 0.038(3) 0.035(3) 0.028(2) -0.001(2) 0.000(2) -0.004(2)
C35 0.048(3) 0.053(3) 0.027(3) 0.003(2) -0.006(2) 0.001(3)
C36 0.049(3) 0.060(4) 0.038(3) 0.013(3) -0.002(3) 0.012(3)
C37 0.049(3) 0.046(3) 0.042(3) 0.002(3) 0.006(2) 0.010(2)
C38 0.033(2) 0.040(3) 0.029(2) -0.001(2) 0.0032(19) 0.001(2)
O333 0.037(2) 0.072(3) 0.0282(18) -0.0007(18) -0.0004(15) -0.0096(19)
O111 0.122(6) 0.136(7) 0.086(5) 0.011(5) -0.027(5) -0.037(5)
O222 0.160(8) 0.102(6) 0.109(6) 0.031(5) 0.019(6) -0.002(6)

loop_
_atom_type_symbol
_atom_type_description
_atom_type_scat_dispersion_real
_atom_type_scat_dispersion_imag
_atom_type_scat_source
C C 0.0181 0.0091 'International Tables Vol C Tables 4.2.6.8 and 6.1.1.4'
H H 0.0000 0.0000 'International Tables Vol C Tables 4.2.6.8 and 6.1.1.4'
N N 0.0311 0.0180 'International Tables Vol C Tables 4.2.6.8 and 6.1.1.4'
O O 0.0492 0.0322 'International Tables Vol C Tables 4.2.6.8 and 6.1.1.4'
Cl Cl 0.3639 0.7018 'International Tables Vol C Tables 4.2.6.8 and 6.1.1.4'
Cd Cd 0.1185 4.6533 'International Tables Vol C Tables 4.2.6.8 and 6.1.1.4'

loop_
_geom_angle_atom_site_label_1
_geom_angle_atom_site_label_2
_geom_angle_atom_site_label_3
_geom_angle
_geom_angle_site_symmetry_1
_geom_angle_site_symmetry_3
O4 Cd1 N5 71.41(14) . .
O4 Cd1 N10 88.81(14) . .
N5 Cd1 N10 155.50(14) . .
O4 Cd1 O2 79.72(15) . .
N5 Cd1 O2 90.75(14) . .
N10 Cd1 O2 71.09(14) . .
O4 Cd1 Cl2 94.63(13) . .
N5 Cd1 Cl2 96.54(11) . .
N10 Cd1 Cl2 99.41(10) . .
O2 Cd1 Cl2 168.89(10) . .
O4 Cd1 Cl1 164.21(12) . .
N5 Cd1 Cl1 96.08(10) . .
N10 Cd1 Cl1 100.46(10) . .
O2 Cd1 Cl1 91.14(10) . .
Cl2 Cd1 Cl1 96.39(5) . .
O1 Cd2 O1 180.00(15) 5_656 .
O1 Cd2 N4 94.03(14) 5_656 5_656
O1 Cd2 N4 85.97(14) . 5_656
O1 Cd2 N4 85.97(14) 5_656 .
O1 Cd2 N4 94.03(14) . .
N4 Cd2 N4 180.0(2) 5_656 .
O1 Cd2 Cl3 92.96(11) 5_656 .
O1 Cd2 Cl3 87.04(11) . .
N4 Cd2 Cl3 90.24(11) 5_656 .
N4 Cd2 Cl3 89.76(11) . .
O1 Cd2 Cl3 87.04(11) 5_656 5_656
O1 Cd2 Cl3 92.96(11) . 5_656
N4 Cd2 Cl3 89.76(11) 5_656 5_656
N4 Cd2 Cl3 90.24(11) . 5_656
Cl3 Cd2 Cl3 180.0 . 5_656
C6 O1 Cd2 125.0(3) . .
C7 O2 Cd1 125.2(3) . .
C26 O4 Cd1 139.9(4) . .
C5 N1 C1 117.1(5) . .
C6 N2 C8 123.5(4) . .
C6 N2 H2 118.3 . .
C8 N2 H2 118.3 . .
C7 N3 C14 122.0(4) . .
C7 N3 H3 119.0 . .
C14 N3 H3 119.0 . .
C9 N4 C13 117.6(5) . .
C9 N4 Cd2 126.3(4) . .
C13 N4 Cd2 116.1(3) . .
C19 N5 C15 118.3(5) . .
C19 N5 Cd1 113.2(3) . .
C15 N5 Cd1 126.8(4) . .
C20 N6 C24 117.5(5) . .
C25 N7 C27 122.4(6) . .
C25 N7 H7 118.8 . .
C27 N7 H7 118.8 . .
C26 N8 C33 121.8(4) . .
C26 N8 H8 119.1 . .
C33 N8 H8 119.1 . .
C28 N9 C30 116.6(9) . .
C34 N10 C38 117.6(4) . .
C34 N10 Cd1 124.9(3) . .
C38 N10 Cd1 113.8(3) . .
N1 C1 C2 123.7(5) . .
N1 C1 C6 115.0(4) . .
C2 C1 C6 121.3(5) . .
C1 C2 C3 118.4(5) . .
C1 C2 H2A 120.8 . .
C3 C2 H2A 120.8 . .
C4 C3 C2 118.4(5) . .
C4 C3 H3A 120.8 . .
C2 C3 H3A 120.8 . .
C3 C4 C5 118.9(5) . .
C3 C4 H4 120.5 . .
C5 C4 H4 120.5 . .
N1 C5 C4 123.4(5) . .
N1 C5 C7 116.0(5) . .
C4 C5 C7 120.6(5) . .
O1 C6 N2 124.0(5) . .
O1 C6 C1 119.6(5) . .
N2 C6 C1 116.4(4) . .
O2 C7 N3 123.1(5) . .
O2 C7 C5 119.9(5) . .
N3 C7 C5 117.0(5) . .
N2 C8 C9 112.3(4) . .
N2 C8 H8A 109.1 . .
C9 C8 H8A 109.1 . .
N2 C8 H8B 109.1 . .
C9 C8 H8B 109.1 . .
H8A C8 H8B 107.9 . .
N4 C9 C10 122.5(5) . .
N4 C9 C8 117.1(4) . .
C10 C9 C8 120.4(5) . .
C9 C10 C11 118.9(5) . .
C9 C10 H10 120.6 . .
C11 C10 H10 120.6 . .
C12 C11 C10 118.7(5) . .
C12 C11 H11 120.6 . .
C10 C11 H11 120.6 . .
C11 C12 C13 119.1(6) . .
C11 C12 H12 120.4 . .
C13 C12 H12 120.4 . .
N4 C13 C12 123.1(5) . .
N4 C13 H13 118.4 . .
C12 C13 H13 118.4 . .
N3 C14 C15 110.0(4) . .
N3 C14 H14A 109.7 . .
C15 C14 H14A 109.7 . .
N3 C14 H14B 109.7 . .
C15 C14 H14B 109.7 . .
H14A C14 H14B 108.2 . .
N5 C15 C16 121.1(5) . .
N5 C15 C14 118.7(5) . .
C16 C15 C14 120.0(5) . .
C17 C16 C15 118.8(6) . .
C17 C16 H16 120.6 . .
C15 C16 H16 120.6 . .
C16 C17 C18 119.8(6) . .
C16 C17 H17 120.1 . .
C18 C17 H17 120.1 . .
C19 C18 C17 118.3(6) . .
C19 C18 H18 120.9 . .
C17 C18 H18 120.9 . .
N5 C19 C18 123.7(5) . .
N5 C19 H19 118.1 . .
C18 C19 H19 118.1 . .
N6 C20 C21 123.1(6) . .
N6 C20 C25 116.8(6) . .
C21 C20 C25 120.0(6) . .
C22 C21 C20 119.2(6) . .
C22 C21 H21 120.4 . .
C20 C21 H21 120.4 . .
C21 C22 C23 118.6(6) . .
C21 C22 H22 120.7 . .
C23 C22 H22 120.7 . .
C24 C23 C22 118.0(6) . .
C24 C23 H23 121.0 . .
C22 C23 H23 121.0 . .
N6 C24 C23 123.5(6) . .
N6 C24 C26 116.7(5) . .
C23 C24 C26 119.9(5) . .
O3 C25 N7 122.2(6) . .
O3 C25 C20 122.7(6) . .
N7 C25 C20 115.1(5) . .
O4 C26 N8 123.9(5) . .
O4 C26 C24 118.4(5) . .
N8 C26 C24 117.7(4) . .
N7 C27 C28 114.2(7) . .
N7 C27 H27A 108.7 . .
C28 C27 H27A 108.7 . .
N7 C27 H27B 108.7 . .
C28 C27 H27B 108.7 . .
H27A C27 H27B 107.6 . .
N9 C28 C29 121.1(9) . .
N9 C28 C27 114.4(8) . .
C29 C28 C27 124.5(7) . .
C28 C29 C32 118.4(11) . .
C28 C29 H29 120.8 . .
C32 C29 H29 120.8 . .
C31 C30 N9 125.6(9) . .
C31 C30 H30 117.2 . .
N9 C30 H30 117.2 . .
C30 C31 C32 117.7(11) . .
C30 C31 H31 121.1 . .
C32 C31 H31 121.1 . .
C31 C32 C29 120.5(14) . .
C31 C32 H32 119.8 . .
C29 C32 H32 119.8 . .
N8 C33 C34 113.0(4) . .
N8 C33 H33A 109.0 . .
C34 C33 H33A 109.0 . .
N8 C33 H33B 109.0 . .
C34 C33 H33B 109.0 . .
H33A C33 H33B 107.8 . .
N10 C34 C35 122.2(5) . .
N10 C34 C33 118.0(5) . .
C35 C34 C33 119.7(5) . .
C36 C35 C34 119.7(5) . .
C36 C35 H35 120.1 . .
C34 C35 H35 120.1 . .
C35 C36 C37 117.7(6) . .
C35 C36 H36 121.1 . .
C37 C36 H36 121.1 . .
C38 C37 C36 119.1(6) . .
C38 C37 H37 120.5 . .
C36 C37 H37 120.5 . .
N10 C38 C37 123.6(5) . .
N10 C38 H38 118.2 . .
C37 C38 H38 118.2 . .
H33C O333 H33D 109.5 . .
H111 O111 H222 109.5 . .
H333 O222 H444 109.2 . .

loop_
_geom_bond_atom_site_label_1
_geom_bond_atom_site_label_2
_geom_bond_distance
_geom_bond_site_symmetry_2
Cd1 O4 2.380(4) .
Cd1 N5 2.387(4) .
Cd1 N10 2.396(4) .
Cd1 O2 2.410(4) .
Cd1 Cl2 2.5185(12) .
Cd1 Cl1 2.5271(12) .
Cd2 O1 2.331(4) 5_656
Cd2 O1 2.331(4) .
Cd2 N4 2.341(4) 5_656
Cd2 N4 2.341(4) .
Cd2 Cl3 2.5969(14) .
Cd2 Cl3 2.5969(14) 5_656
O1 C6 1.245(6) .
O2 C7 1.254(6) .
O3 C25 1.237(8) .
O4 C26 1.238(6) .
N1 C5 1.338(7) .
N1 C1 1.342(6) .
N2 C6 1.323(7) .
N2 C8 1.462(7) .
N2 H2 0.8800 .
N3 C7 1.322(7) .
N3 C14 1.450(7) .
N3 H3 0.8800 .
N4 C9 1.344(6) .
N4 C13 1.352(7) .
N5 C19 1.339(7) .
N5 C15 1.342(7) .
N6 C20 1.338(8) .
N6 C24 1.339(7) .
N7 C25 1.321(9) .
N7 C27 1.454(8) .
N7 H7 0.8800 .
N8 C26 1.315(7) .
N8 C33 1.461(7) .
N8 H8 0.8800 .
N9 C28 1.351(9) .
N9 C30 1.356(14) .
N10 C34 1.328(7) .
N10 C38 1.344(7) .
C1 C2 1.386(7) .
C1 C6 1.500(7) .
C2 C3 1.392(9) .
C2 H2A 0.9500 .
C3 C4 1.387(8) .
C3 H3A 0.9500 .
C4 C5 1.387(8) .
C4 H4 0.9500 .
C5 C7 1.495(7) .
C8 C9 1.505(7) .
C8 H8A 0.9900 .
C8 H8B 0.9900 .
C9 C10 1.389(7) .
C10 C11 1.399(9) .
C10 H10 0.9500 .
C11 C12 1.373(9) .
C11 H11 0.9500 .
C12 C13 1.381(8) .
C12 H12 0.9500 .
C13 H13 0.9500 .
C14 C15 1.501(8) .
C14 H14A 0.9900 .
C14 H14B 0.9900 .
C15 C16 1.420(8) .
C16 C17 1.372(10) .
C16 H16 0.9500 .
C17 C18 1.378(9) .
C17 H17 0.9500 .
C18 C19 1.375(8) .
C18 H18 0.9500 .
C19 H19 0.9500 .
C20 C21 1.393(9) .
C20 C25 1.495(8) .
C21 C22 1.374(10) .
C21 H21 0.9500 .
C22 C23 1.405(10) .
C22 H22 0.9500 .
C23 C24 1.395(9) .
C23 H23 0.9500 .
C24 C26 1.504(8) .
C27 C28 1.533(12) .
C27 H27A 0.9900 .
C27 H27B 0.9900 .
C28 C29 1.355(14) .
C29 C32 1.417(17) .
C29 H29 0.9500 .
C30 C31 1.322(18) .
C30 H30 0.9500 .
C31 C32 1.33(2) .
C31 H31 0.9500 .
C32 H32 0.9500 .
C33 C34 1.521(7) .
C33 H33A 0.9900 .
C33 H33B 0.9900 .
C34 C35 1.391(8) .
C35 C36 1.384(9) .
C35 H35 0.9500 .
C36 C37 1.385(9) .
C36 H36 0.9500 .
C37 C38 1.368(8) .
C37 H37 0.9500 .
C38 H38 0.9500 .
O333 H33C 0.8699 .
O333 H33D 0.8698 .
O111 H111 0.9930 .
O111 H222 0.9931 .
O222 H333 0.9930 .
O222 H444 0.9938 .

loop_
_geom_hbond_atom_site_label_D
_geom_hbond_atom_site_label_H
_geom_hbond_atom_site_label_A
_geom_hbond_distance_DH
_geom_hbond_distance_HA
_geom_hbond_distance_DA
_geom_hbond_angle_DHA
_geom_hbond_site_symmetry_A
N2 H2 O333 0.88 2.05 2.871(5) 155.7 7_755

loop_
_geom_torsion_atom_site_label_1
_geom_torsion_atom_site_label_2
_geom_torsion_atom_site_label_3
_geom_torsion_atom_site_label_4
_geom_torsion
C5 N1 C1 C2 -1.1(7)
C5 N1 C1 C6 178.2(4)
N1 C1 C2 C3 0.5(8)
C6 C1 C2 C3 -178.7(5)
C1 C2 C3 C4 -0.2(8)
C2 C3 C4 C5 0.6(8)
C1 N1 C5 C4 1.5(7)
C1 N1 C5 C7 -174.9(4)
C3 C4 C5 N1 -1.2(8)
C3 C4 C5 C7 174.9(5)
Cd2 O1 C6 N2 53.4(7)
Cd2 O1 C6 C1 -127.5(4)
C8 N2 C6 O1 3.8(8)
C8 N2 C6 C1 -175.3(4)
N1 C1 C6 O1 -174.7(5)
C2 C1 C6 O1 4.5(7)
N1 C1 C6 N2 4.4(6)
C2 C1 C6 N2 -176.3(5)
Cd1 O2 C7 N3 62.3(7)
Cd1 O2 C7 C5 -116.2(5)
C14 N3 C7 O2 -3.1(8)
C14 N3 C7 C5 175.3(5)
N1 C5 C7 O2 174.1(5)
C4 C5 C7 O2 -2.3(8)
N1 C5 C7 N3 -4.5(7)
C4 C5 C7 N3 179.1(5)
C6 N2 C8 C9 -98.5(5)
C13 N4 C9 C10 -1.3(8)
Cd2 N4 C9 C10 -179.4(4)
C13 N4 C9 C8 -179.3(5)
Cd2 N4 C9 C8 2.5(6)
N2 C8 C9 N4 76.3(6)
N2 C8 C9 C10 -101.8(6)
N4 C9 C10 C11 0.5(8)
C8 C9 C10 C11 178.5(5)
C9 C10 C11 C12 0.1(9)
C10 C11 C12 C13 0.2(9)
C9 N4 C13 C12 1.6(8)
Cd2 N4 C13 C12 180.0(5)
C11 C12 C13 N4 -1.1(10)
C7 N3 C14 C15 -94.9(6)
C19 N5 C15 C16 -1.1(7)
Cd1 N5 C15 C16 162.9(4)
C19 N5 C15 C14 -175.8(5)
Cd1 N5 C15 C14 -11.8(6)
N3 C14 C15 N5 86.9(5)
N3 C14 C15 C16 -87.8(6)
N5 C15 C16 C17 0.8(8)
C14 C15 C16 C17 175.5(6)
C15 C16 C17 C18 0.5(10)
C16 C17 C18 C19 -1.5(9)
C15 N5 C19 C18 0.0(8)
Cd1 N5 C19 C18 -166.1(4)
C17 C18 C19 N5 1.2(9)
C24 N6 C20 C21 -0.3(8)
C24 N6 C20 C25 -178.5(5)
N6 C20 C21 C22 -0.3(9)
C25 C20 C21 C22 177.8(6)
C20 C21 C22 C23 0.6(10)
C21 C22 C23 C24 -0.4(9)
C20 N6 C24 C23 0.6(8)
C20 N6 C24 C26 -178.7(4)
C22 C23 C24 N6 -0.3(9)
C22 C23 C24 C26 179.1(5)
C27 N7 C25 O3 -1.9(11)
C27 N7 C25 C20 177.3(6)
N6 C20 C25 O3 -170.0(6)
C21 C20 C25 O3 11.8(9)
N6 C20 C25 N7 10.9(8)
C21 C20 C25 N7 -167.3(6)
Cd1 O4 C26 N8 36.1(10)
Cd1 O4 C26 C24 -144.2(5)
C33 N8 C26 O4 1.8(8)
C33 N8 C26 C24 -177.9(4)
N6 C24 C26 O4 178.1(5)
C23 C24 C26 O4 -1.3(8)
N6 C24 C26 N8 -2.2(7)
C23 C24 C26 N8 178.4(5)
C25 N7 C27 C28 -64.3(9)
C30 N9 C28 C29 -2.3(12)
C30 N9 C28 C27 177.3(6)
N7 C27 C28 N9 160.9(6)
N7 C27 C28 C29 -19.5(12)
N9 C28 C29 C32 1.6(17)
C27 C28 C29 C32 -177.9(10)
C28 N9 C30 C31 2.7(13)
N9 C30 C31 C32 -2.2(17)
C30 C31 C32 C29 1.3(19)
C28 C29 C32 C31 -1(2)
C26 N8 C33 C34 -86.4(6)
C38 N10 C34 C35 0.4(8)
Cd1 N10 C34 C35 157.4(4)
C38 N10 C34 C33 179.7(5)
Cd1 N10 C34 C33 -23.3(6)
N8 C33 C34 N10 98.7(5)
N8 C33 C34 C35 -82.0(6)
N10 C34 C35 C36 0.1(9)
C33 C34 C35 C36 -179.2(6)
C34 C35 C36 C37 0.1(9)
C35 C36 C37 C38 -0.7(9)
C34 N10 C38 C37 -1.1(8)
Cd1 N10 C38 C37 -160.5(5)
C36 C37 C38 N10 1.2(9)
